data_7120890
loop_
_publ_author_name
'Nakamura, Taichi'
'Suzuki, Katsunori'
'Yamashita, Makoto'

_publ_section_title
;
 Anionic Indabenzene: Synthesis and Characterization
;
_journal_name_full 'Chemical Communications'
_journal_paper_doi 10.1039/C7CC08397A
_journal_year 2017
_chemical_formula_moiety 'C28 H58 In Li O2 Si2, C6 H6'
_chemical_formula_sum 'C34 H64 In Li O2 Si2'
_chemical_formula_weight 682.79
_chemical_properties_physical Air-sensitive,Moisture-sensitive,Oxygen-sensitive
_space_group_crystal_system monoclinic
_space_group_IT_number 12
_space_group_name_Hall '-C 2y'
_space_group_name_H-M_alt 'C 1 2/m 1'
_symmetry_space_group_name_Hall '-C 2y'
_symmetry_space_group_name_H-M 'C 1 2/m 1'
_atom_sites_solution_hydrogens geom
_audit_creation_method SHELXL-2016/6
_audit_update_record
;
2017-10-31 deposited with the CCDC.
2017-11-22 downloaded from the CCDC.
;
_cell_angle_alpha 90
_cell_angle_beta 97.238(2)
_cell_angle_gamma 90
_cell_formula_units_Z 4
_cell_length_a 26.868(5)
_cell_length_b 16.649(3)
_cell_length_c 8.7567(15)
_cell_measurement_reflns_used 6228
_cell_measurement_temperature 93(2)
_cell_measurement_theta_max 31.3175
_cell_measurement_theta_min 2.5985
_cell_volume 3885.9(12)
_computing_cell_refinement 'RIGAKU CrystalClear'
_computing_data_collection 'RIGAKU CrystalClear'
_computing_data_reduction 'RIGAKU CrystalClear'
_computing_molecular_graphics 'Yadokari-XG 2009(Wakita Nemoto et al.)'
_computing_publication_material 'Yadokari-XG 2009(Wakita,Nemoto et al.)'
_computing_structure_refinement 'SHELXL-2016/6 (Sheldrick, 2016)'
_computing_structure_solution SHELXT(Sheldrick)
_diffrn_ambient_temperature 93(2)
_diffrn_detector_area_resol_mean 28.5714
_diffrn_measured_fraction_theta_full 0.997
_diffrn_measured_fraction_theta_max 0.997
_diffrn_measurement_device_type 'Rigaku VariMax Saturn'
_diffrn_measurement_method 'omega scans'
_diffrn_radiation_monochromator Confocal
_diffrn_radiation_source 'rotating-anode X-ray tube'
_diffrn_radiation_type MoK\a
_diffrn_radiation_wavelength 0.71075
_diffrn_reflns_av_R_equivalents 0.0466
_diffrn_reflns_av_unetI/netI 0.0479
_diffrn_reflns_Laue_measured_fraction_full 0.997
_diffrn_reflns_Laue_measured_fraction_max 0.997
_diffrn_reflns_limit_h_max 34
_diffrn_reflns_limit_h_min -34
_diffrn_reflns_limit_k_max 19
_diffrn_reflns_limit_k_min -21
_diffrn_reflns_limit_l_max 11
_diffrn_reflns_limit_l_min -11
_diffrn_reflns_number 16099
_diffrn_reflns_point_group_measured_fraction_full 0.997
_diffrn_reflns_point_group_measured_fraction_max 0.997
_diffrn_reflns_theta_full 25.242
_diffrn_reflns_theta_max 27.475
_diffrn_reflns_theta_min 3.057
_exptl_absorpt_coefficient_mu 0.695
_exptl_absorpt_correction_T_max 1.0000
_exptl_absorpt_correction_T_min 0.8964
_exptl_absorpt_correction_type multi-scan
_exptl_absorpt_process_details 'Jacobson, R. (1998) Private communication'
_exptl_crystal_colour Yellow
_exptl_crystal_density_diffrn 1.167
_exptl_crystal_description Block
_exptl_crystal_F_000 1456
_exptl_crystal_size_max 0.260
_exptl_crystal_size_mid 0.100
_exptl_crystal_size_min 0.100
_refine_diff_density_max 0.936
_refine_diff_density_min -0.881
_refine_diff_density_rms 0.099
_refine_ls_extinction_method none
_refine_ls_goodness_of_fit_ref 1.051
_refine_ls_hydrogen_treatment constr
_refine_ls_matrix_type full
_refine_ls_number_parameters 201
_refine_ls_number_reflns 4613
_refine_ls_number_restraints 0
_refine_ls_restrained_S_all 1.051
_refine_ls_R_factor_all 0.0490
_refine_ls_R_factor_gt 0.0425
_refine_ls_shift/su_max 0.002
_refine_ls_shift/su_mean 0.000
_refine_ls_structure_factor_coef Fsqd
_refine_ls_weighting_details 'w=1/[\s^2^(Fo^2^)+(0.0425P)^2^+6.6567P] where P=(Fo^2^+2Fc^2^)/3'
_refine_ls_weighting_scheme calc
_refine_ls_wR_factor_gt 0.0905
_refine_ls_wR_factor_ref 0.0952
_reflns_Friedel_coverage 0.000
_reflns_number_gt 4116
_reflns_number_total 4613
_reflns_threshold_expression 'I > 2\s(I)'
_cod_data_source_file c7cc08397a2.cif
_cod_data_source_block Indabenzene_LiDME
_cod_depositor_comments
;
The following automatic conversions were performed:

'_exptl_absorpt_correction_type' value 'Multi-scan' changed to
'multi-scan' according to
/home/data/users/saulius/crontab/automatic-downloads/rss-feeds/RSC/lib/dictionaries/cif_core.dic
dictionary named 'cif_core.dic' version 2.4.2 from 2011-04-26.

Automatic conversion script
Id: cif_fix_values 4973 2017-02-22 13:04:09Z antanas 
;
_cod_database_code 7120890
_shelx_shelxl_version_number 2016/6
_shelx_space_group_comment
;
The symmetry employed for this shelxl refinement is uniquely defined
by the following loop, which should always be used as a source of
symmetry information in preference to the above space-group names.
They are only intended as comments.
;
_shelx_estimated_absorpt_t_min 0.840
_shelx_estimated_absorpt_t_max 0.934

loop_
_space_group_symop_operation_xyz
'x, y, z'
'-x, y, -z'
'x+1/2, y+1/2, z'
'-x+1/2, y+1/2, -z'
'-x, -y, -z'
'x, -y, z'
'-x+1/2, -y+1/2, -z'
'x+1/2, -y+1/2, z'

loop_
_atom_site_label
_atom_site_type_symbol
_atom_site_fract_x
_atom_site_fract_y
_atom_site_fract_z
_atom_site_U_iso_or_equiv
_atom_site_adp_type
_atom_site_occupancy
_atom_site_site_symmetry_order
_atom_site_calc_flag
_atom_site_refinement_flags_posn
_atom_site_refinement_flags_adp
_atom_site_refinement_flags_occupancy
_atom_site_disorder_assembly
_atom_site_disorder_group
In1 In 0.59969(2) 0.500000 0.33772(3) 0.01896(9) Uani 1 2 d S T P . .
Si1 Si 0.63269(3) 0.70430(4) 0.35389(8) 0.01630(15) Uani 1 1 d . . . . .
C1 C 0.65151(9) 0.59742(15) 0.3630(3) 0.0189(5) Uani 1 1 d . . . . .
C2 C 0.70110(10) 0.57651(16) 0.4175(3) 0.0231(6) Uani 1 1 d . . . . .
H2 H 0.723221 0.620628 0.440235 0.028 Uiso 1 1 calc R U . . .
C3 C 0.72334(14) 0.500000 0.4439(5) 0.0256(8) Uani 1 2 d S T P . .
H3 H 0.757813 0.500000 0.484799 0.031 Uiso 1 2 calc R U P . .
O1 O 0.66249(17) 0.500000 -0.0331(4) 0.0635(11) Uani 1 2 d S T P . .
C5 C 0.57287(9) 0.71614(16) 0.2152(3) 0.0193(5) Uani 1 1 d . . . . .
H5 H 0.549962 0.672256 0.241203 0.023 Uiso 1 1 calc R U . . .
C4 C 0.51911(14) 0.500000 0.2771(6) 0.0396(11) Uani 1 2 d S T P . .
H4 H 0.510784 0.479544 0.172077 0.059 Uiso 0.5 1 calc R U P . .
H4A H 0.506343 0.554906 0.282997 0.059 Uiso 0.5 1 calc R U P . .
H4B H 0.503705 0.465550 0.348859 0.059 Uiso 0.5 1 calc R U P . .
C11 C 0.61679(9) 0.73760(16) 0.5503(3) 0.0208(5) Uani 1 1 d . . . . .
H11 H 0.604521 0.794287 0.539830 0.025 Uiso 1 1 calc R U . . .
C12 C 0.57428(11) 0.68649(19) 0.6017(3) 0.0293(6) Uani 1 1 d . . . . .
H12 H 0.584969 0.630241 0.611171 0.044 Uiso 1 1 calc R U . . .
H12A H 0.544455 0.690788 0.525218 0.044 Uiso 1 1 calc R U . . .
H12B H 0.566302 0.705846 0.701466 0.044 Uiso 1 1 calc R U . . .
C8 C 0.68640(10) 0.77071(16) 0.3057(3) 0.0222(5) Uani 1 1 d . . . . .
H8 H 0.714909 0.759973 0.388045 0.027 Uiso 1 1 calc R U . . .
C13 C 0.66270(11) 0.7367(2) 0.6731(3) 0.0323(7) Uani 1 1 d . . . . .
H13 H 0.652551 0.751719 0.772842 0.048 Uiso 1 1 calc R U . . .
H13A H 0.687666 0.775050 0.644973 0.048 Uiso 1 1 calc R U . . .
H13B H 0.677282 0.682632 0.680034 0.048 Uiso 1 1 calc R U . . .
C6 C 0.58030(11) 0.7030(2) 0.0465(3) 0.0356(7) Uani 1 1 d . . . . .
H6 H 0.547710 0.693341 -0.014481 0.053 Uiso 1 1 calc R U . . .
H6A H 0.602142 0.656445 0.038614 0.053 Uiso 1 1 calc R U . . .
H6B H 0.595813 0.750837 0.007507 0.053 Uiso 1 1 calc R U . . .
C9 C 0.70618(11) 0.7502(2) 0.1536(3) 0.0327(7) Uani 1 1 d . . . . .
H9 H 0.680933 0.764671 0.067228 0.049 Uiso 1 1 calc R U . . .
H9A H 0.713125 0.692484 0.150109 0.049 Uiso 1 1 calc R U . . .
H9B H 0.737113 0.780326 0.146133 0.049 Uiso 1 1 calc R U . . .
C7 C 0.54434(11) 0.79484(17) 0.2312(3) 0.0300(6) Uani 1 1 d . . . . .
H7 H 0.565333 0.840285 0.208084 0.045 Uiso 1 1 calc R U . . .
H7A H 0.536113 0.799829 0.336689 0.045 Uiso 1 1 calc R U . . .
H7B H 0.513333 0.794704 0.159074 0.045 Uiso 1 1 calc R U . . .
C10 C 0.67595(12) 0.86148(17) 0.3139(4) 0.0347(7) Uani 1 1 d . . . . .
H10 H 0.706927 0.891369 0.305793 0.052 Uiso 1 1 calc R U . . .
H10A H 0.663892 0.874053 0.412270 0.052 Uiso 1 1 calc R U . . .
H10B H 0.650390 0.876755 0.229051 0.052 Uiso 1 1 calc R U . . .
C15 C 0.43568(14) 0.9178(2) 0.2540(5) 0.0487(9) Uani 1 1 d . . . . .
H15 H 0.435366 0.860772 0.254292 0.058 Uiso 1 1 calc R U . . .
C14 C 0.44104(15) 0.9581(2) 0.1211(5) 0.0526(10) Uani 1 1 d . . . . .
H14 H 0.444736 0.929297 0.029576 0.063 Uiso 1 1 calc R U . . .
C16 C 0.43076(16) 0.9588(2) 0.3866(5) 0.0553(10) Uani 1 1 d . . . . .
H16 H 0.427346 0.930228 0.478647 0.066 Uiso 1 1 calc R U . . .
Li1 Li 0.6929(3) 0.500000 0.1887(9) 0.0335(16) Uani 1 2 d S T P . .
C20 C 0.8040(3) 0.5256(6) 0.1644(12) 0.088(4) Uiso 0.5 1 d . . P A -1
H21 H 0.810551 0.479537 0.233694 0.132 Uiso 0.5 1 calc R U P A -1
H22 H 0.808496 0.575486 0.223847 0.132 Uiso 0.5 1 calc R U P A -1
H23 H 0.827434 0.524619 0.087211 0.132 Uiso 0.5 1 calc R U P A -1
C17 C 0.6120(3) 0.500000 -0.1037(6) 0.070(2) Uani 1 2 d S T P . .
H24 H 0.607912 0.540095 -0.186305 0.106 Uiso 0.5 1 calc R U P A .
H25 H 0.589719 0.513183 -0.026861 0.106 Uiso 0.5 1 calc R U P . .
H26 H 0.603410 0.446722 -0.146852 0.106 Uiso 0.5 1 calc R U P . .
C18 C 0.6992(4) 0.500000 -0.1335(7) 0.083(3) Uani 1 2 d S T P . .
H19 H 0.694482 0.548029 -0.200439 0.100 Uiso 0.5 1 calc R U P A .
H20 H 0.694482 0.451971 -0.200440 0.100 Uiso 0.5 1 calc R U P . .
C19 C 0.7481(4) 0.500000 -0.0575(11) 0.112(3) Uani 1 2 d S T P A .
H17 H 0.761986 0.445268 -0.064902 0.135 Uiso 0.5 1 calc R U P . .
H18 H 0.768455 0.536548 -0.113703 0.135 Uiso 0.5 1 calc R U P . .
O2 O 0.75428(18) 0.5214(3) 0.0899(6) 0.0581(15) Uiso 0.5 1 d . . P A -1

loop_
_atom_site_aniso_label
_atom_site_aniso_U_11
_atom_site_aniso_U_22
_atom_site_aniso_U_33
_atom_site_aniso_U_23
_atom_site_aniso_U_13
_atom_site_aniso_U_12
In1 0.01474(14) 0.01982(15) 0.02202(14) 0.000 0.00116(10) 0.000
Si1 0.0169(3) 0.0182(3) 0.0134(3) 0.0002(2) 0.0003(3) -0.0009(3)
C1 0.0201(12) 0.0194(13) 0.0166(12) -0.0008(9) 0.0002(10) -0.0028(10)
C2 0.0194(12) 0.0238(14) 0.0246(13) -0.0031(10) -0.0023(10) -0.0036(10)
C3 0.0179(18) 0.026(2) 0.030(2) 0.000 -0.0082(15) 0.000
O1 0.089(3) 0.086(3) 0.0174(16) 0.000 0.0142(19) 0.000
C5 0.0171(12) 0.0229(13) 0.0172(12) 0.0025(10) -0.0003(10) 0.0002(10)
C4 0.0128(18) 0.037(3) 0.068(3) 0.000 0.001(2) 0.000
C11 0.0215(12) 0.0259(14) 0.0145(12) 0.0007(10) 0.0007(10) 0.0027(10)
C12 0.0306(15) 0.0395(17) 0.0185(13) 0.0010(11) 0.0060(11) 0.0004(13)
C8 0.0214(13) 0.0267(14) 0.0181(13) 0.0005(10) 0.0006(10) -0.0043(11)
C13 0.0316(15) 0.0494(19) 0.0151(13) -0.0054(12) -0.0003(12) -0.0024(14)
C6 0.0282(15) 0.059(2) 0.0175(14) -0.0046(13) -0.0044(12) 0.0062(14)
C9 0.0288(15) 0.0483(19) 0.0222(14) 0.0012(13) 0.0081(12) -0.0112(13)
C7 0.0285(15) 0.0272(15) 0.0319(16) 0.0002(12) -0.0060(12) 0.0050(12)
C10 0.0364(16) 0.0248(15) 0.0434(18) 0.0042(13) 0.0073(14) -0.0088(13)
C15 0.055(2) 0.0246(16) 0.073(3) -0.0008(16) 0.030(2) 0.0061(15)
C14 0.058(2) 0.051(2) 0.054(2) -0.0140(18) 0.0255(19) -0.0010(18)
C16 0.077(3) 0.038(2) 0.053(2) 0.0078(17) 0.018(2) 0.0069(19)
Li1 0.029(4) 0.041(4) 0.032(4) 0.000 0.009(3) 0.000
C17 0.120(6) 0.051(4) 0.030(3) 0.000 -0.030(3) 0.000
C18 0.170(8) 0.048(4) 0.043(4) 0.000 0.059(5) 0.000
C19 0.140(9) 0.127(8) 0.088(7) 0.000 0.087(7) 0.000

loop_
_atom_type_symbol
_atom_type_description
_atom_type_scat_dispersion_real
_atom_type_scat_dispersion_imag
_atom_type_scat_source
C C 0.0033 0.0016 'International Tables Vol C Tables 4.2.6.8 and 6.1.1.4'
H H 0.0000 0.0000 'International Tables Vol C Tables 4.2.6.8 and 6.1.1.4'
Li Li -0.0003 0.0001 'International Tables Vol C Tables 4.2.6.8 and 6.1.1.4'
O O 0.0106 0.0060 'International Tables Vol C Tables 4.2.6.8 and 6.1.1.4'
Si Si 0.0817 0.0704 'International Tables Vol C Tables 4.2.6.8 and 6.1.1.4'
In In -0.7276 1.3100 'International Tables Vol C Tables 4.2.6.8 and 6.1.1.4'

loop_
_geom_angle_atom_site_label_1
_geom_angle_atom_site_label_2
_geom_angle_atom_site_label_3
_geom_angle
_geom_angle_site_symmetry_1
_geom_angle_site_symmetry_3
C1 In1 C1 99.14(14) 6_565 .
C1 In1 C4 130.25(7) 6_565 .
C1 In1 C4 130.25(7) . .
C1 In1 Li1 57.92(9) 6_565 .
C1 In1 Li1 57.92(9) . .
C4 In1 Li1 140.0(2) . .
C1 Si1 C5 109.41(11) . .
C1 Si1 C11 109.40(12) . .
C5 Si1 C11 106.20(11) . .
C1 Si1 C8 110.93(12) . .
C5 Si1 C8 113.66(12) . .
C11 Si1 C8 107.04(12) . .
C2 C1 Si1 119.79(19) . .
C2 C1 In1 115.28(19) . .
Si1 C1 In1 123.82(13) . .
C2 C1 Li1 65.3(2) . .
Si1 C1 Li1 135.83(17) . .
In1 C1 Li1 77.52(14) . .
C1 C2 C3 130.1(3) . .
C1 C2 Li1 82.0(2) . .
C3 C2 Li1 69.2(2) . .
C1 C2 H2 115.0 . .
C3 C2 H2 115.0 . .
Li1 C2 H2 125.8 . .
C2 C3 C2 128.6(3) 6_565 .
C2 C3 Li1 75.4(2) 6_565 .
C2 C3 Li1 75.4(2) . .
C2 C3 H3 115.7 6_565 .
C2 C3 H3 115.7 . .
Li1 C3 H3 125.6 . .
C18 O1 C17 115.8(5) . .
C18 O1 Li1 112.0(5) . .
C17 O1 Li1 132.1(4) . .
C6 C5 C7 109.7(2) . .
C6 C5 Si1 113.55(18) . .
C7 C5 Si1 115.02(18) . .
C6 C5 H5 105.9 . .
C7 C5 H5 105.9 . .
Si1 C5 H5 105.9 . .
In1 C4 H4 109.5 . .
In1 C4 H4A 109.5 . .
H4 C4 H4A 109.5 . .
In1 C4 H4B 109.5 . .
H4 C4 H4B 109.5 . .
H4A C4 H4B 109.5 . .
In1 C4 H4 109.5(5) . 6_565
H4 C4 H4 40.7 . 6_565
H4A C4 H4 71.6 . 6_565
H4B C4 H4 137.7 . 6_565
In1 C4 H4A 109.5(2) . 6_565
H4 C4 H4A 71.6 . 6_565
H4A C4 H4A 137.7 . 6_565
H4B C4 H4A 40.7 . 6_565
H4 C4 H4A 109.5 6_565 6_565
In1 C4 H4B 109.5(7) . 6_565
H4 C4 H4B 137.7 . 6_565
H4A C4 H4B 40.7 . 6_565
H4B C4 H4B 71.6 . 6_565
H4 C4 H4B 109.5 6_565 6_565
H4A C4 H4B 109.5 6_565 6_565
C13 C11 C12 110.6(2) . .
C13 C11 Si1 112.23(18) . .
C12 C11 Si1 111.27(18) . .
C13 C11 H11 107.5 . .
C12 C11 H11 107.5 . .
Si1 C11 H11 107.5 . .
C11 C12 H12 109.5 . .
C11 C12 H12A 109.5 . .
H12 C12 H12A 109.5 . .
C11 C12 H12B 109.5 . .
H12 C12 H12B 109.5 . .
H12A C12 H12B 109.5 . .
C9 C8 C10 110.2(2) . .
C9 C8 Si1 114.71(19) . .
C10 C8 Si1 114.26(19) . .
C9 C8 H8 105.6 . .
C10 C8 H8 105.6 . .
Si1 C8 H8 105.6 . .
C11 C13 H13 109.5 . .
C11 C13 H13A 109.5 . .
H13 C13 H13A 109.5 . .
C11 C13 H13B 109.5 . .
H13 C13 H13B 109.5 . .
H13A C13 H13B 109.5 . .
C5 C6 H6 109.5 . .
C5 C6 H6A 109.5 . .
H6 C6 H6A 109.5 . .
C5 C6 H6B 109.5 . .
H6 C6 H6B 109.5 . .
H6A C6 H6B 109.5 . .
C8 C9 H9 109.5 . .
C8 C9 H9A 109.5 . .
H9 C9 H9A 109.5 . .
C8 C9 H9B 109.5 . .
H9 C9 H9B 109.5 . .
H9A C9 H9B 109.5 . .
C5 C7 H7 109.5 . .
C5 C7 H7A 109.5 . .
H7 C7 H7A 109.5 . .
C5 C7 H7B 109.5 . .
H7 C7 H7B 109.5 . .
H7A C7 H7B 109.5 . .
C8 C10 H10 109.5 . .
C8 C10 H10A 109.5 . .
H10 C10 H10A 109.5 . .
C8 C10 H10B 109.5 . .
H10 C10 H10B 109.5 . .
H10A C10 H10B 109.5 . .
C14 C15 C16 120.7(3) . .
C14 C15 H15 119.7 . .
C16 C15 H15 119.7 . .
C15 C14 C14 119.4(2) . 6_575
C15 C14 H14 120.3 . .
C14 C14 H14 120.3 6_575 .
C15 C16 C16 119.9(2) . 6_575
C15 C16 H16 120.0 . .
C16 C16 H16 120.0 6_575 .
O2 Li1 O1 80.6(3) . .
O2 Li1 C3 102.2(4) . .
O1 Li1 C3 177.1(4) . .
O2 Li1 C2 106.1(3) . .
O1 Li1 C2 143.5(2) . .
C3 Li1 C2 35.41(13) . .
O2 Li1 C2 118.1(4) . 6_565
O1 Li1 C2 143.5(2) . 6_565
C3 Li1 C2 35.41(13) . 6_565
C2 Li1 C2 65.3(2) . 6_565
O2 Li1 C1 126.1(2) . .
O1 Li1 C1 114.8(3) . .
C3 Li1 C1 63.11(19) . .
C2 Li1 C1 32.65(11) . .
C2 Li1 C1 80.7(2) 6_565 .
O2 Li1 C1 144.5(3) . 6_565
O1 Li1 C1 114.8(3) . 6_565
C3 Li1 C1 63.11(19) . 6_565
C2 Li1 C1 80.7(2) . 6_565
C2 Li1 C1 32.65(11) 6_565 6_565
C1 Li1 C1 78.2(2) . 6_565
O2 Li1 C19 26.6(3) . .
O1 Li1 C19 55.9(3) . .
C3 Li1 C19 127.0(4) . .
C2 Li1 C19 131.2(3) . .
C2 Li1 C19 131.2(3) 6_565 .
C1 Li1 C19 140.90(12) . .
C1 Li1 C19 140.90(12) 6_565 .
O2 Li1 In1 169.68(15) . .
O1 Li1 In1 99.4(3) . .
C3 Li1 In1 77.8(2) . .
C2 Li1 In1 67.72(18) . .
C2 Li1 In1 67.72(18) 6_565 .
C1 Li1 In1 44.56(12) . .
C1 Li1 In1 44.56(12) 6_565 .
C19 Li1 In1 155.3(4) . .
O2 C20 H21 109.5 . .
O2 C20 H22 109.5 . .
H21 C20 H22 109.5 . .
O2 C20 H23 109.5 . .
H21 C20 H23 109.5 . .
H22 C20 H23 109.5 . .
O1 C17 H24 109.5 . .
O1 C17 H25 109.5 . .
H24 C17 H25 109.5 . .
O1 C17 H26 109.5 . .
H24 C17 H26 109.5 . .
H25 C17 H26 109.5 . .
O1 C18 C19 113.3(6) . .
O1 C18 H19 108.9 . .
C19 C18 H19 108.9 . .
O1 C18 H20 108.9 . .
C19 C18 H20 108.9 . .
H19 C18 H20 107.7 . .
O2 C19 C18 117.3(6) . .
O2 C19 Li1 42.0(3) . .
C18 C19 Li1 78.9(4) . .
O2 C19 H17 108.0 . .
C18 C19 H17 108.0 . .
Li1 C19 H17 107.2 . .
O2 C19 H18 108.0 . .
C18 C19 H18 108.0 . .
Li1 C19 H18 140.5 . .
H17 C19 H18 107.2 . .
O2 C19 H17 79.3(3) . 6_565
C18 C19 H17 107.98(10) . 6_565
Li1 C19 H17 107.16(8) . 6_565
H17 C19 H17 134.0 . 6_565
H18 C19 H17 33.4 . 6_565
O2 C19 H18 129.7(5) . 6_565
C18 C19 H18 108.0(3) . 6_565
Li1 C19 H18 140.52(7) . 6_565
H17 C19 H18 33.4 . 6_565
H18 C19 H18 75.8 . 6_565
H17 C19 H18 107.2 6_565 6_565
C19 O2 C20 117.2(7) . .
C19 O2 Li1 111.4(5) . .
C20 O2 Li1 126.6(6) . .

loop_
_geom_bond_atom_site_label_1
_geom_bond_atom_site_label_2
_geom_bond_distance
_geom_bond_site_symmetry_2
In1 C1 2.131(2) 6_565
In1 C1 2.131(2) .
In1 C4 2.163(4) .
In1 Li1 2.965(7) .
Si1 C1 1.849(3) .
Si1 C5 1.899(3) .
Si1 C11 1.906(3) .
Si1 C8 1.907(3) .
C1 C2 1.402(3) .
C1 Li1 2.573(6) .
C2 C3 1.414(3) .
C2 Li1 2.361(7) .
C2 H2 0.9500 .
C3 Li1 2.281(8) .
C3 H3 0.9500 .
O1 C18 1.401(8) .
O1 C17 1.419(7) .
O1 Li1 2.010(8) .
C5 C6 1.531(4) .
C5 C7 1.533(4) .
C5 H5 1.0000 .
C4 H4 0.9800 .
C4 H4A 0.9800 .
C4 H4B 0.9800 .
C4 H4 0.98(2) 6_565
C4 H4A 0.980(10) 6_565
C4 H4B 0.98(3) 6_565
C11 C13 1.531(4) .
C11 C12 1.536(4) .
C11 H11 1.0000 .
C12 H12 0.9800 .
C12 H12A 0.9800 .
C12 H12B 0.9800 .
C8 C9 1.533(4) .
C8 C10 1.540(4) .
C8 H8 1.0000 .
C13 H13 0.9800 .
C13 H13A 0.9800 .
C13 H13B 0.9800 .
C6 H6 0.9800 .
C6 H6A 0.9800 .
C6 H6B 0.9800 .
C9 H9 0.9800 .
C9 H9A 0.9800 .
C9 H9B 0.9800 .
C7 H7 0.9800 .
C7 H7A 0.9800 .
C7 H7B 0.9800 .
C10 H10 0.9800 .
C10 H10A 0.9800 .
C10 H10B 0.9800 .
C15 C14 1.366(5) .
C15 C16 1.367(5) .
C15 H15 0.9500 .
C14 C14 1.395(8) 6_575
C14 H14 0.9500 .
C16 C16 1.372(7) 6_575
C16 H16 0.9500 .
Li1 O2 1.990(8) .
Li1 C19 2.767(10) .
C20 O2 1.412(10) .
C20 H21 0.9800 .
C20 H22 0.9800 .
C20 H23 0.9800 .
C17 H24 0.9800 .
C17 H25 0.9800 .
C17 H26 0.9800 .
C18 C19 1.397(12) .
C18 H19 0.9900 .
C18 H20 0.9900 .
C19 O2 1.329(9) .
C19 H17 0.9900 .
C19 H18 0.9900 .
C19 H17 0.9900 6_565
C19 H18 0.9901 6_565

loop_
_geom_torsion_atom_site_label_1
_geom_torsion_atom_site_label_2
_geom_torsion_atom_site_label_3
_geom_torsion_atom_site_label_4
_geom_torsion
_geom_torsion_site_symmetry_4
C5 Si1 C1 C2 160.2(2) .
C11 Si1 C1 C2 -83.8(2) .
C8 Si1 C1 C2 34.1(2) .
C5 Si1 C1 In1 -32.37(18) .
C11 Si1 C1 In1 83.58(16) .
C8 Si1 C1 In1 -158.55(13) .
C5 Si1 C1 Li1 76.1(3) .
C11 Si1 C1 Li1 -168.0(3) .
C8 Si1 C1 Li1 -50.1(3) .
Si1 C1 C2 C3 175.6(3) .
In1 C1 C2 C3 7.2(4) .
Li1 C1 C2 C3 -54.1(3) .
Si1 C1 C2 Li1 -130.3(2) .
In1 C1 C2 Li1 61.30(19) .
C1 C2 C3 C2 2.0(7) 6_565
Li1 C2 C3 C2 -57.2(4) 6_565
C1 C2 C3 Li1 59.1(4) .
C1 Si1 C5 C6 -69.9(2) .
C11 Si1 C5 C6 172.1(2) .
C8 Si1 C5 C6 54.7(2) .
C1 Si1 C5 C7 162.5(2) .
C11 Si1 C5 C7 44.5(2) .
C8 Si1 C5 C7 -72.9(2) .
C16 C15 C14 C14 -0.5(5) 6_575
C14 C15 C16 C16 0.6(5) 6_575
C17 O1 C18 C19 180.000(0) .
Li1 O1 C18 C19 0.000(0) .
O1 C18 C19 O2 -17.6(3) .
O1 C18 C19 Li1 0.000(0) .
C18 C19 O2 C20 -176.7(6) .
Li1 C19 O2 C20 157.1(8) .
C18 C19 O2 Li1 26.3(4) .
